data_4127824
loop_
_publ_author_name
'Rice, Natalie T.'
'Popov, Ivan A.'
'Russo, Dominic R.'
'Bacsa, John'
'Batista, Enrique R.'
'Yang, Ping'
'Telser, Joshua'
'La Pierre, Henry S.'

_publ_section_title
;
 Design, Isolation, and Spectroscopic Analysis of a Tetravalent Terbium
 Complex.
;
_journal_issue 33
_journal_name_full 'Journal of the American Chemical Society'
_journal_page_first 13222
_journal_page_last 13233
_journal_paper_doi 10.1021/jacs.9b06622
_journal_volume 141
_journal_year 2019
_chemical_formula_moiety '2(C56 H128 K4 N16 P4), 0.5(C8 H20 O2)'
_chemical_formula_sum 'C116 H266 K8 N32 O P8'
_chemical_formula_weight 2686.15
_space_group_crystal_system monoclinic
_space_group_IT_number 14
_space_group_name_Hall '-P 2ybc'
_space_group_name_H-M_alt 'P 1 21/c 1'
_symmetry_space_group_name_Hall '-P 2ybc'
_symmetry_space_group_name_H-M 'P 1 21/c 1'
_atom_sites_solution_hydrogens geom
_atom_sites_solution_primary dual
_audit_creation_date 2019-01-11
_audit_creation_method
;
Olex2 1.2-alpha
(compiled 2018.07.26 svn.r3523 for OlexSys, GUI svn.r5532)
;
_cell_angle_alpha 90
_cell_angle_beta 105.3668(12)
_cell_angle_gamma 90
_cell_formula_units_Z 2
_cell_length_a 22.6075(3)
_cell_length_b 14.13495(15)
_cell_length_c 24.5014(3)
_cell_measurement_reflns_used 83982
_cell_measurement_temperature 100(2)
_cell_measurement_theta_max 38.0810
_cell_measurement_theta_min 2.1650
_cell_volume 7549.65(16)
_computing_cell_refinement 'CrysAlisPro 1.171.39.43c (Rigaku OD, 2018)'
_computing_data_collection 'CrysAlisPro 1.171.39.43c (Rigaku OD, 2018)'
_computing_data_reduction 'CrysAlisPro 1.171.39.43c (Rigaku OD, 2018)'
_computing_molecular_graphics 'Olex2 (Dolomanov et al., 2009)'
_computing_publication_material 'Olex2 (Dolomanov et al., 2009)'
_computing_structure_refinement 'ShelXL (Sheldrick, 2015)'
_computing_structure_solution 'ShelXT (Sheldrick, 2015)'
_diffrn_ambient_environment N~2~
_diffrn_ambient_temperature 100(2)
_diffrn_detector HyPix
_diffrn_detector_type HyPix
_diffrn_measured_fraction_theta_full 0.998
_diffrn_measured_fraction_theta_max 0.999
_diffrn_measurement_details
;
List of Runs (angles in degrees, time in seconds):

  # Type    Start    End  Width  t~exp~   \w     \q     \k     \f   Frames
--------------------------------------------------------------------------
  1  \w      7.00  59.00   0.50    6.98    --   27.43  19.00 -30.00  104
  2  \w     10.00 101.00   0.50    6.98    --   27.43  77.00 -60.00  182
  3  \w     53.00 100.00   0.50    6.98    --   27.43 150.00  -2.00   94
  4  \w     39.00  65.00   0.50    6.98    --   27.43 178.00  60.00   52
  5  \w      4.00  95.00   0.50    6.98    --   27.43  77.00  90.00  182
  6  \w      2.00 101.00   0.50    6.98    --   27.43  77.00-150.00  198
  7  \w     39.00  66.00   0.50   12.00    --   27.43 178.00-150.00   54
  8  \w    -64.00 -38.00   0.50   12.00    --  -27.43 123.00-164.00   52
  9  \w   -101.00 -59.00   0.50   12.00    --  -27.43 178.00-120.00   84
 10  \w    -71.00 -44.00   0.50   12.00    --  -27.43 150.00  -2.00   54
 11  \w     51.00  77.00   0.50   12.00    --   27.43-123.00 115.00   52
 12  \w     38.00 102.00   0.50   12.00    --   27.43-178.00  90.00  128
 13  \w     34.00  59.00   0.50   12.00    --   27.43-150.00 -46.00   50
 14  \w     19.00  45.00   0.50   12.00    --   27.43-123.00 115.00   52
 15  \w    -54.00 -28.00   0.50   12.00    --  -27.43 -77.00   0.00   52
 16  \w   -100.00 -77.00   0.50   12.00    --  -27.43 -77.00   0.00   46
;
_diffrn_measurement_device 'four-circle diffractometer'
_diffrn_measurement_device_type 'XtaLAB Synergy, Dualflex, HyPix'
_diffrn_measurement_method '\w scans'
_diffrn_orient_matrix_type 'CrysAlisPro convention (1999,Acta A55,543-557)'
_diffrn_orient_matrix_UB_11 0.0005657000
_diffrn_orient_matrix_UB_12 0.0452192000
_diffrn_orient_matrix_UB_13 -0.0124020000
_diffrn_orient_matrix_UB_21 -0.0063895000
_diffrn_orient_matrix_UB_22 -0.0211914000
_diffrn_orient_matrix_UB_23 -0.0271687000
_diffrn_orient_matrix_UB_31 -0.0319094000
_diffrn_orient_matrix_UB_32 0.0050560000
_diffrn_orient_matrix_UB_33 -0.0028867000
_diffrn_radiation_monochromator 'multilayer mirror'
_diffrn_radiation_probe x-ray
_diffrn_radiation_type MoK\a
_diffrn_radiation_wavelength 0.71073
_diffrn_reflns_av_R_equivalents 0.0812
_diffrn_reflns_av_unetI/netI 0.0508
_diffrn_reflns_Laue_measured_fraction_full 0.998
_diffrn_reflns_Laue_measured_fraction_max 0.999
_diffrn_reflns_limit_h_max 37
_diffrn_reflns_limit_h_min -36
_diffrn_reflns_limit_k_max 23
_diffrn_reflns_limit_k_min -23
_diffrn_reflns_limit_l_max 40
_diffrn_reflns_limit_l_min -40
_diffrn_reflns_number 207068
_diffrn_reflns_point_group_measured_fraction_full 0.998
_diffrn_reflns_point_group_measured_fraction_max 0.999
_diffrn_reflns_theta_full 25.242
_diffrn_reflns_theta_max 36.318
_diffrn_reflns_theta_min 1.868
_diffrn_source 'micro-focus sealed X-ray tube'
_diffrn_source_current 1.0
_diffrn_source_type 'PhotonJet (Mo) X-ray Source'
_diffrn_source_voltage 50
_exptl_absorpt_coefficient_mu 0.367
_exptl_absorpt_correction_T_max 1.000
_exptl_absorpt_correction_T_min 0.321
_exptl_absorpt_correction_type gaussian
_exptl_absorpt_process_details
;
CrysAlisPro 1.171.39.43c (Rigaku Oxford Diffraction, 2018)
Numerical absorption correction based on gaussian integration over
            a multifaceted crystal model
Empirical absorption correction using spherical harmonics,
 implemented in SCALE3 ABSPACK scaling algorithm.
;
_exptl_crystal_colour colourless
_exptl_crystal_colour_primary colourless
_exptl_crystal_density_diffrn 1.182
_exptl_crystal_description block
_exptl_crystal_F_000 2932
_exptl_crystal_recrystallization_method 'The material was recrystallised from --- by as supplied'
_exptl_crystal_size_max 0.47
_exptl_crystal_size_mid 0.427
_exptl_crystal_size_min 0.333
_refine_diff_density_max 0.699
_refine_diff_density_min -0.599
_refine_diff_density_rms 0.070
_refine_ls_extinction_method none
_refine_ls_goodness_of_fit_ref 1.048
_refine_ls_hydrogen_treatment constr
_refine_ls_matrix_type full
_refine_ls_number_parameters 797
_refine_ls_number_reflns 36590
_refine_ls_number_restraints 417
_refine_ls_restrained_S_all 1.072
_refine_ls_R_factor_all 0.0550
_refine_ls_R_factor_gt 0.0392
_refine_ls_shift/su_max 0.003
_refine_ls_shift/su_mean 0.000
_refine_ls_structure_factor_coef Fsqd
_refine_ls_weighting_details 'w=1/[\s^2^(Fo^2^)+(0.0526P)^2^+0.6449P] where P=(Fo^2^+2Fc^2^)/3'
_refine_ls_weighting_scheme calc
_refine_ls_wR_factor_gt 0.0996
_refine_ls_wR_factor_ref 0.1054
_reflns_Friedel_coverage 0.000
_reflns_number_gt 28895
_reflns_number_total 36590
_reflns_threshold_expression 'I > 2\s(I)'
_cod_data_source_file ja9b06622_si_003.cif
_cod_data_source_block drr-2-017
_cod_database_code 4127824
_shelx_shelxl_version_number 2018/3
_chemical_oxdiff_formula 'C236  H492  K16  N66  P16  '
_shelx_space_group_comment
;
The symmetry employed for this shelxl refinement is uniquely defined
by the following loop, which should always be used as a source of
symmetry information in preference to the above space-group names.
They are only intended as comments.
;
_shelx_estimated_absorpt_t_max 0.888
_shelx_estimated_absorpt_t_min 0.847
_reflns_odcompleteness_completeness 99.95
_reflns_odcompleteness_iscentric 1
_reflns_odcompleteness_theta 36.23
_olex2_refinement_description
;
1. Fixed Uiso
 At 1.2 times of:
  All C(H,H) groups
 At 1.5 times of:
  All C(H,H,H) groups
2. Restrained distances
 C3S-C4S
 1.51 with sigma of 0.004
 C3S-C4S = C1S-C2S
 1.51 with sigma of 0.01
 O1S-C1S = O1S-C3S
 1.42 with sigma of 0.01
 C4S-C3S \\sim C1S-C2S
 with sigma of 0.002
3. Uiso/Uaniso restraints and constraints
C1S \\sim C2S \\sim C3S \\sim C4S: within 2A with sigma of 0.004 and sigma for
terminal atoms of 0.008
4. Rigid body (RIGU) restrains
 C11D, C12D, N4D
 with sigma for 1-2 distances of 0.0004 and sigma for 1-3 distances of 0.0004
 C13D, C14D, N4D
 with sigma for 1-2 distances of 0.0004 and sigma for 1-3 distances of 0.0004
 C7D, C8D, C9D, C10D, N3D
 with sigma for 1-2 distances of 0.0004 and sigma for 1-3 distances of 0.0004
 C1D, C2D, N2D, N3D
 with sigma for 1-2 distances of 0.0004 and sigma for 1-3 distances of 0.0004
 C3D, C4D, C5D, C6D, N2D
 with sigma for 1-2 distances of 0.0004 and sigma for 1-3 distances of 0.0004
 C7C, C8C, C9C, C10C, N3C
 with sigma for 1-2 distances of 0.0004 and sigma for 1-3 distances of 0.0004
 C1C, C2C, C3C, C4C, C5C, C6C, N2C, N3C
 with sigma for 1-2 distances of 0.0004 and sigma for 1-3 distances of 0.0004
 C11C, C12C, C13C, C14C, N4C
 with sigma for 1-2 distances of 0.0004 and sigma for 1-3 distances of 0.0004
 C3B, C4B, C5B, C6B, N2B
 with sigma for 1-2 distances of 0.0004 and sigma for 1-3 distances of 0.0004
 C1B, C2B, N2B, N3B
 with sigma for 1-2 distances of 0.0002 and sigma for 1-3 distances of 0.0002
 C7B, C8B, C9B, C10B, N3B
 with sigma for 1-2 distances of 0.0002 and sigma for 1-3 distances of 0.0002
 C11B, C12B, N4B
 with sigma for 1-2 distances of 0.0002 and sigma for 1-3 distances of 0.0002
 C13B, C14B, N4B
 with sigma for 1-2 distances of 0.0002 and sigma for 1-3 distances of 0.0002
 C1, C2, N2, N3
 with sigma for 1-2 distances of 0.0002 and sigma for 1-3 distances of 0.0002
 C3, C4, C5, C6, N2
 with sigma for 1-2 distances of 0.0002 and sigma for 1-3 distances of 0.0002
 C7, C8, C9, C10, N3
 with sigma for 1-2 distances of 0.0002 and sigma for 1-3 distances of 0.0002
 C11, C12, N4
 with sigma for 1-2 distances of 0.0002 and sigma for 1-3 distances of 0.0002
 C13, C14, N4
 with sigma for 1-2 distances of 0.0002 and sigma for 1-3 distances of 0.0002
 C1S, C2S, C3S, C4S, O1S
 with sigma for 1-2 distances of 0.0001 and sigma for 1-3 distances of 0.0001
5. Others
 Fixed Sof: C1S(0.5) H1SA(0.5) H1SB(0.5) C2S(0.5) H2SA(0.5) H2SB(0.5)
 H2SC(0.5) C3S(0.5) H3SA(0.5) H3SB(0.5) C4S(0.5) H4SA(0.5) H4SB(0.5) H4SC(0.5)
 Fixed X: O1S(0.5)
 Fixed Y: O1S(1)
 Fixed Z: O1S(0.5)
6.a Secondary CH2 refined with riding coordinates:
 C1(H1A,H1B), C2(H2A,H2B), C11(H11A,H11B), C13(H13A,H13B), C1D(H1DA,H1DB),
 C2D(H2DA,H2DB), C11D(H11C,H11D), C13D(H13C,H13D), C1C(H1CA,H1CB), C2C(H2CA,
 H2CB), C11C(H11E,H11F), C13C(H13E,H13F), C1B(H1BA,H1BB), C2B(H2BA,H2BB),
 C11B(H11G,H11H), C13B(H13G,H13H), C1S(H1SA,H1SB), C3S(H3SA,H3SB)
6.b Idealised Me refined as rotating group:
 C4(H4A,H4B,H4C), C5(H5A,H5B,H5C), C6(H6A,H6B,H6C), C8(H8A,H8B,H8C), C9(H9A,
 H9B,H9C), C10(H10A,H10B,H10C), C12(H12A,H12B,H12C), C14(H14A,H14B,H14C),
 C4D(H4DA,H4DB,H4DC), C5D(H5DA,H5DB,H5DC), C6D(H6DA,H6DB,H6DC), C8D(H8DA,H8DB,
 H8DC), C9D(H9DA,H9DB,H9DC), C10D(H10D,H10E,H10F), C12D(H12D,H12E,H12F),
 C14D(H14D,H14E,H14F), C4C(H4CA,H4CB,H4CC), C5C(H5CA,H5CB,H5CC), C6C(H6CA,H6CB,
 H6CC), C8C(H8CA,H8CB,H8CC), C9C(H9CA,H9CB,H9CC), C10C(H10G,H10H,H10I),
 C12C(H12G,H12H,H12I), C14C(H14G,H14H,H14I), C4B(H4BA,H4BB,H4BC), C5B(H5BA,H5BB,
 H5BC), C6B(H6BA,H6BB,H6BC), C8B(H8BA,H8BB,H8BC), C9B(H9BA,H9BB,H9BC),
 C10B(H10J,H10K,H10L), C12B(H12J,H12K,H12L), C14B(H14J,H14K,H14L), C2S(H2SA,
 H2SB,H2SC), C4S(H4SA,H4SB,H4SC)
;
_olex2_diffrn_ambient_temperature_device 'Oxford Cryosystems'
_olex2_exptl_crystal_mounting_method 'The crystal was mounted on a loop with paratone oil'
_olex2_submission_original_sample_id DRR-2-017
_olex2_submission_special_instructions 'No special instructions were received'
_oxdiff_exptl_absorpt_empirical_details
;
Empirical correction (ABSPACK) includes:
- Absorption correction using spherical harmonics
- Frame scaling
;
_oxdiff_exptl_absorpt_empirical_full_max 1.530
_oxdiff_exptl_absorpt_empirical_full_min 0.624

loop_
_space_group_symop_operation_xyz
'x, y, z'
'-x, y+1/2, -z+1/2'
'-x, -y, -z'
'x, -y-1/2, z-1/2'

loop_
_atom_site_label
_atom_site_type_symbol
_atom_site_fract_x
_atom_site_fract_y
_atom_site_fract_z
_atom_site_U_iso_or_equiv
_atom_site_adp_type
_atom_site_occupancy
_atom_site_site_symmetry_order
_atom_site_calc_flag
_atom_site_refinement_flags_posn
_atom_site_refinement_flags_adp
_atom_site_refinement_flags_occupancy
_atom_site_disorder_assembly
_atom_site_disorder_group
C1 C 0.62252(4) 0.92516(6) 0.66341(4) 0.01570(13) Uani 1 1 d . U . . .
H1A H 0.599088 0.978136 0.673923 0.019 Uiso 1 1 calc R . . . .
H1B H 0.596890 0.867354 0.657958 0.019 Uiso 1 1 calc R . . . .
C2 C 0.64212(4) 0.94831(7) 0.61065(4) 0.01691(14) Uani 1 1 d . U . . .
H2A H 0.608090 0.937256 0.576348 0.020 Uiso 1 1 calc R . . . .
H2B H 0.655283 1.015167 0.611045 0.020 Uiso 1 1 calc R . . . .
C3 C 0.67514(5) 0.89218(7) 0.76434(4) 0.01799(14) Uani 1 1 d . U . . .
C4 C 0.64993(6) 0.98130(8) 0.78621(5) 0.0283(2) Uani 1 1 d . U . . .
H4A H 0.678857 1.033668 0.788298 0.042 Uiso 1 1 calc GR . . . .
H4B H 0.644554 0.968952 0.823965 0.042 Uiso 1 1 calc GR . . . .
H4C H 0.610302 0.998137 0.760327 0.042 Uiso 1 1 calc GR . . . .
C5 C 0.63207(5) 0.80831(8) 0.76523(5) 0.02611(19) Uani 1 1 d . U . . .
H5A H 0.589510 0.827716 0.748457 0.039 Uiso 1 1 calc GR . . . .
H5B H 0.636834 0.788072 0.804417 0.039 Uiso 1 1 calc GR . . . .
H5C H 0.642426 0.755713 0.743391 0.039 Uiso 1 1 calc GR . . . .
C6 C 0.73862(5) 0.87248(8) 0.80376(4) 0.02172(17) Uani 1 1 d . U . . .
H6A H 0.755939 0.815827 0.790844 0.033 Uiso 1 1 calc GR . . . .
H6B H 0.735092 0.862320 0.842340 0.033 Uiso 1 1 calc GR . . . .
H6C H 0.765553 0.926672 0.803383 0.033 Uiso 1 1 calc GR . . . .
C7 C 0.71302(5) 0.87576(7) 0.55977(4) 0.01814(14) Uani 1 1 d . U . . .
C8 C 0.66199(6) 0.82911(9) 0.51386(5) 0.0315(2) Uani 1 1 d . U . . .
H8A H 0.652158 0.767187 0.527173 0.047 Uiso 1 1 calc GR . . . .
H8B H 0.675764 0.820976 0.479446 0.047 Uiso 1 1 calc GR . . . .
H8C H 0.625366 0.869315 0.505567 0.047 Uiso 1 1 calc GR . . . .
C9 C 0.72693(6) 0.97316(7) 0.53868(5) 0.0277(2) Uani 1 1 d . U . . .
H9A H 0.689912 1.012432 0.530902 0.042 Uiso 1 1 calc GR . . . .
H9B H 0.740146 0.965690 0.503922 0.042 Uiso 1 1 calc GR . . . .
H9C H 0.759649 1.003668 0.567726 0.042 Uiso 1 1 calc GR . . . .
C10 C 0.77087(5) 0.81568(8) 0.56939(4) 0.02415(18) Uani 1 1 d . U . . .
H10A H 0.805540 0.849965 0.593905 0.036 Uiso 1 1 calc GR . . . .
H10B H 0.779430 0.802529 0.532953 0.036 Uiso 1 1 calc GR . . . .
H10C H 0.764838 0.755940 0.587481 0.036 Uiso 1 1 calc GR . . . .
C11 C 0.79056(5) 1.01567(6) 0.69941(4) 0.01814(15) Uani 1 1 d . U . . .
H11A H 0.787735 1.033189 0.737760 0.022 Uiso 1 1 calc R . . . .
H11B H 0.752005 1.035920 0.672112 0.022 Uiso 1 1 calc R . . . .
C12 C 0.84378(5) 1.06966(7) 0.68684(5) 0.0258(2) Uani 1 1 d . U . . .
H12A H 0.835288 1.137696 0.686145 0.039 Uiso 1 1 calc GR . . . .
H12B H 0.848750 1.049914 0.649964 0.039 Uiso 1 1 calc GR . . . .
H12C H 0.881545 1.056083 0.716311 0.039 Uiso 1 1 calc GR . . . .
C13 C 0.85092(4) 0.87222(7) 0.73398(5) 0.02134(16) Uani 1 1 d . U . . .
H13A H 0.840086 0.812425 0.750033 0.026 Uiso 1 1 calc R . . . .
H13B H 0.867035 0.916415 0.765801 0.026 Uiso 1 1 calc R . . . .
C14 C 0.90131(5) 0.85222(8) 0.70462(6) 0.0323(2) Uani 1 1 d . U . . .
H14A H 0.886525 0.805857 0.674335 0.048 Uiso 1 1 calc GR . . . .
H14B H 0.937493 0.826947 0.732204 0.048 Uiso 1 1 calc GR . . . .
H14C H 0.912273 0.911008 0.688475 0.048 Uiso 1 1 calc GR . . . .
N1 N 0.74146(3) 0.74035(5) 0.68882(3) 0.01359(12) Uani 1 1 d . . . . .
N2 N 0.68027(3) 0.91028(5) 0.70658(3) 0.01289(11) Uani 1 1 d . U . . .
N3 N 0.69299(4) 0.88496(6) 0.61196(3) 0.01553(12) Uani 1 1 d . U . . .
N4 N 0.79549(3) 0.91273(5) 0.69652(3) 0.01488(12) Uani 1 1 d . U . . .
P1 P 0.73010(2) 0.84569(2) 0.67797(2) 0.01063(4) Uani 1 1 d . . . . .
C1D C 0.85493(5) 0.37836(7) 0.92189(4) 0.01820(15) Uani 1 1 d . U . . .
H1DA H 0.892302 0.365154 0.952680 0.022 Uiso 1 1 calc R . . . .
H1DB H 0.824847 0.327082 0.920956 0.022 Uiso 1 1 calc R . . . .
C2D C 0.82797(4) 0.47340(7) 0.93073(4) 0.01696(15) Uani 1 1 d . U . . .
H2DA H 0.783613 0.475664 0.911318 0.020 Uiso 1 1 calc R . . . .
H2DB H 0.833652 0.486011 0.971539 0.020 Uiso 1 1 calc R . . . .
C3D C 0.88173(4) 0.29741(6) 0.84111(4) 0.01751(15) Uani 1 1 d . U . . .
C4D C 0.92574(5) 0.23430(8) 0.88463(5) 0.0277(2) Uani 1 1 d . U . . .
H4DA H 0.963657 0.269170 0.901458 0.042 Uiso 1 1 calc GR . . . .
H4DB H 0.935326 0.177362 0.865799 0.042 Uiso 1 1 calc GR . . . .
H4DC H 0.906320 0.216101 0.914390 0.042 Uiso 1 1 calc GR . . . .
C5D C 0.82140(5) 0.24307(7) 0.81733(4) 0.02215(18) Uani 1 1 d . U . . .
H5DA H 0.803417 0.226592 0.848334 0.033 Uiso 1 1 calc GR . . . .
H5DB H 0.829720 0.185135 0.798672 0.033 Uiso 1 1 calc GR . . . .
H5DC H 0.792661 0.282868 0.789842 0.033 Uiso 1 1 calc GR . . . .
C6D C 0.91189(5) 0.31776(7) 0.79327(4) 0.02184(17) Uani 1 1 d . U . . .
H6DA H 0.887794 0.365321 0.767694 0.033 Uiso 1 1 calc GR . . . .
H6DB H 0.913605 0.259379 0.772169 0.033 Uiso 1 1 calc GR . . . .
H6DC H 0.953587 0.341620 0.809327 0.033 Uiso 1 1 calc GR . . . .
C7D C 0.85408(4) 0.64269(6) 0.91945(4) 0.01666(14) Uani 1 1 d . U . . .
C8D C 0.78656(5) 0.66804(7) 0.91211(4) 0.01984(16) Uani 1 1 d . U . . .
H8DA H 0.763460 0.657146 0.872724 0.030 Uiso 1 1 calc GR . . . .
H8DB H 0.783286 0.734798 0.921711 0.030 Uiso 1 1 calc GR . . . .
H8DC H 0.769715 0.628406 0.937185 0.030 Uiso 1 1 calc GR . . . .
C9D C 0.89001(5) 0.66112(8) 0.98120(4) 0.0248(2) Uani 1 1 d . U . . .
H9DA H 0.873948 0.620567 1.006394 0.037 Uiso 1 1 calc GR . . . .
H9DB H 0.885483 0.727634 0.990623 0.037 Uiso 1 1 calc GR . . . .
H9DC H 0.933508 0.646887 0.985922 0.037 Uiso 1 1 calc GR . . . .
C10D C 0.87980(5) 0.70840(7) 0.88170(5) 0.02280(18) Uani 1 1 d . U . . .
H10D H 0.923514 0.695079 0.887077 0.034 Uiso 1 1 calc GR . . . .
H10E H 0.874592 0.774348 0.891859 0.034 Uiso 1 1 calc GR . . . .
H10F H 0.857769 0.697845 0.841983 0.034 Uiso 1 1 calc GR . . . .
C11D C 0.99300(4) 0.48912(7) 0.90214(4) 0.01911(16) Uani 1 1 d . U . . .
H11C H 1.012703 0.432212 0.891223 0.023 Uiso 1 1 calc R . . . .
H11D H 0.972145 0.469792 0.931151 0.023 Uiso 1 1 calc R . . . .
C12D C 1.04255(5) 0.56113(8) 0.92810(5) 0.0275(2) Uani 1 1 d . U . . .
H12D H 1.065699 0.576921 0.900701 0.041 Uiso 1 1 calc GR . . . .
H12E H 1.070418 0.534318 0.962224 0.041 Uiso 1 1 calc GR . . . .
H12F H 1.023441 0.618512 0.938085 0.041 Uiso 1 1 calc GR . . . .
C13D C 0.96933(4) 0.54356(7) 0.80321(4) 0.01718(15) Uani 1 1 d . U . . .
H13C H 0.938564 0.520422 0.769134 0.021 Uiso 1 1 calc R . . . .
H13D H 1.007568 0.507215 0.806584 0.021 Uiso 1 1 calc R . . . .
C14D C 0.98214(5) 0.64786(8) 0.79461(5) 0.02422(19) Uani 1 1 d . U . . .
H14D H 0.944884 0.684927 0.792108 0.036 Uiso 1 1 calc GR . . . .
H14E H 0.994764 0.655230 0.759547 0.036 Uiso 1 1 calc GR . . . .
H14F H 1.015001 0.670329 0.826673 0.036 Uiso 1 1 calc GR . . . .
N1D N 0.83111(3) 0.52629(5) 0.78564(3) 0.01412(13) Uani 1 1 d . . . . .
N2D N 0.86962(4) 0.38562(5) 0.86792(3) 0.01572(13) Uani 1 1 d . U . . .
N3D N 0.86176(4) 0.54205(5) 0.90617(3) 0.01524(13) Uani 1 1 d . U . . .
N4D N 0.94712(3) 0.52411(6) 0.85259(3) 0.01440(12) Uani 1 1 d . U . . .
P1D P 0.87161(2) 0.49891(2) 0.84363(2) 0.01091(4) Uani 1 1 d . . . . .
C1C C 0.51773(5) 0.59314(7) 0.71996(4) 0.02019(16) Uani 1 1 d . U . . .
H1CA H 0.473533 0.609138 0.710274 0.024 Uiso 1 1 calc R . . . .
H1CB H 0.541755 0.652529 0.724503 0.024 Uiso 1 1 calc R . . . .
C2C C 0.53556(5) 0.53480(7) 0.77346(4) 0.02065(17) Uani 1 1 d . U . . .
H2CA H 0.542175 0.575753 0.807328 0.025 Uiso 1 1 calc R . . . .
H2CB H 0.503279 0.487908 0.774282 0.025 Uiso 1 1 calc R . . . .
C3C C 0.51812(4) 0.57689(7) 0.61924(4) 0.02010(16) Uani 1 1 d . U . . .
C4C C 0.44850(5) 0.58914(10) 0.59655(6) 0.0339(3) Uani 1 1 d . U . . .
H4CA H 0.428317 0.527749 0.596413 0.051 Uiso 1 1 calc GR . . . .
H4CB H 0.438940 0.614178 0.557892 0.051 Uiso 1 1 calc GR . . . .
H4CC H 0.433752 0.633323 0.620833 0.051 Uiso 1 1 calc GR . . . .
C5C C 0.54901(5) 0.67410(7) 0.62095(5) 0.02471(19) Uani 1 1 d . U . . .
H5CA H 0.527826 0.720147 0.638983 0.037 Uiso 1 1 calc GR . . . .
H5CB H 0.546839 0.694699 0.582276 0.037 Uiso 1 1 calc GR . . . .
H5CC H 0.592060 0.669437 0.642679 0.037 Uiso 1 1 calc GR . . . .
C6C C 0.53967(5) 0.51162(8) 0.57847(4) 0.02404(18) Uani 1 1 d . U . . .
H6CA H 0.582883 0.495197 0.594699 0.036 Uiso 1 1 calc GR . . . .
H6CB H 0.535083 0.544073 0.542239 0.036 Uiso 1 1 calc GR . . . .
H6CC H 0.514849 0.453821 0.572379 0.036 Uiso 1 1 calc GR . . . .
C7C C 0.62123(5) 0.42760(7) 0.82119(4) 0.01892(15) Uani 1 1 d . U . . .
C8C C 0.63727(6) 0.48965(9) 0.87437(4) 0.0288(2) Uani 1 1 d . U . . .
H8CA H 0.661337 0.544276 0.868085 0.043 Uiso 1 1 calc GR . . . .
H8CB H 0.661314 0.452686 0.906476 0.043 Uiso 1 1 calc GR . . . .
H8CC H 0.599426 0.511657 0.882577 0.043 Uiso 1 1 calc GR . . . .
C9C C 0.57881(6) 0.34736(9) 0.83007(5) 0.0293(2) Uani 1 1 d . U . . .
H9CA H 0.539767 0.374101 0.832980 0.044 Uiso 1 1 calc GR . . . .
H9CB H 0.598363 0.313170 0.864988 0.044 Uiso 1 1 calc GR . . . .
H9CC H 0.571260 0.303658 0.797908 0.044 Uiso 1 1 calc GR . . . .
C10C C 0.68071(5) 0.38318(8) 0.81450(4) 0.02186(17) Uani 1 1 d . U . . .
H10G H 0.672039 0.346858 0.779196 0.033 Uiso 1 1 calc GR . . . .
H10H H 0.697750 0.341026 0.846569 0.033 Uiso 1 1 calc GR . . . .
H10I H 0.710384 0.433230 0.813460 0.033 Uiso 1 1 calc GR . . . .
C11C C 0.50738(5) 0.32508(7) 0.68606(4) 0.02001(17) Uani 1 1 d . U . . .
H11E H 0.486649 0.378002 0.699973 0.024 Uiso 1 1 calc R . . . .
H11F H 0.511172 0.272284 0.713322 0.024 Uiso 1 1 calc R . . . .
C12C C 0.46703(5) 0.29295(10) 0.62899(5) 0.0318(2) Uani 1 1 d . U . . .
H12G H 0.460858 0.345755 0.602151 0.048 Uiso 1 1 calc GR . . . .
H12H H 0.427247 0.271926 0.633403 0.048 Uiso 1 1 calc GR . . . .
H12I H 0.487008 0.240501 0.614692 0.048 Uiso 1 1 calc GR . . . .
C13C C 0.60460(5) 0.28855(7) 0.66267(4) 0.01942(16) Uani 1 1 d . U . . .
H13E H 0.645338 0.316591 0.665065 0.023 Uiso 1 1 calc R . . . .
H13F H 0.583990 0.277999 0.622139 0.023 Uiso 1 1 calc R . . . .
C14C C 0.61369(6) 0.19341(8) 0.69285(6) 0.0320(2) Uani 1 1 d . U . . .
H14G H 0.633217 0.203106 0.733210 0.048 Uiso 1 1 calc GR . . . .
H14H H 0.639901 0.153141 0.676536 0.048 Uiso 1 1 calc GR . . . .
H14I H 0.573789 0.162715 0.688223 0.048 Uiso 1 1 calc GR . . . .
N1C N 0.65680(3) 0.48685(5) 0.68911(3) 0.01324(12) Uani 1 1 d . . . . .
N2C N 0.53143(4) 0.53393(5) 0.67631(3) 0.01525(12) Uani 1 1 d . U . . .
N3C N 0.59237(4) 0.48764(6) 0.77163(3) 0.01510(12) Uani 1 1 d . U . . .
N4C N 0.56872(4) 0.35566(5) 0.68542(3) 0.01543(13) Uani 1 1 d . U . . .
P1C P 0.59628(2) 0.46665(2) 0.70303(2) 0.01093(4) Uani 1 1 d . . . . .
C1B C 0.83625(5) 0.26250(7) 0.56120(5) 0.02219(17) Uani 1 1 d . U . . .
H1BA H 0.835762 0.248922 0.521445 0.027 Uiso 1 1 calc R . . . .
H1BB H 0.831885 0.202244 0.580363 0.027 Uiso 1 1 calc R . . . .
C2B C 0.89470(5) 0.31267(7) 0.59151(5) 0.02274(17) Uani 1 1 d . U . . .
H2BA H 0.901567 0.308521 0.633058 0.027 Uiso 1 1 calc R . . . .
H2BB H 0.930471 0.285004 0.581152 0.027 Uiso 1 1 calc R . . . .
C3B C 0.72392(5) 0.29140(7) 0.54712(4) 0.01812(15) Uani 1 1 d . U . . .
C4B C 0.70868(6) 0.24553(10) 0.48819(5) 0.0325(3) Uani 1 1 d . U . . .
H4BA H 0.711325 0.293250 0.459919 0.049 Uiso 1 1 calc GR . . . .
H4BB H 0.667028 0.219533 0.479159 0.049 Uiso 1 1 calc GR . . . .
H4BC H 0.737974 0.194542 0.487912 0.049 Uiso 1 1 calc GR . . . .
C5B C 0.71660(5) 0.21661(7) 0.59021(4) 0.02098(17) Uani 1 1 d . U . . .
H5BA H 0.745421 0.164617 0.590730 0.031 Uiso 1 1 calc GR . . . .
H5BB H 0.674543 0.192140 0.579511 0.031 Uiso 1 1 calc GR . . . .
H5BC H 0.725164 0.245294 0.627908 0.031 Uiso 1 1 calc GR . . . .
C6B C 0.67739(5) 0.37011(7) 0.54694(5) 0.02182(17) Uani 1 1 d . U . . .
H6BA H 0.686608 0.399812 0.584398 0.033 Uiso 1 1 calc GR . . . .
H6BB H 0.635965 0.343232 0.537802 0.033 Uiso 1 1 calc GR . . . .
H6BC H 0.679797 0.417697 0.518522 0.033 Uiso 1 1 calc GR . . . .
C7B C 0.93702(4) 0.47582(8) 0.59472(4) 0.02008(14) Uani 1 1 d . U . . .
C8B C 0.95510(5) 0.47852(9) 0.65955(5) 0.0289(2) Uani 1 1 d . U . . .
H8BA H 0.918725 0.491780 0.672873 0.043 Uiso 1 1 calc GR . . . .
H8BB H 0.985727 0.528267 0.672841 0.043 Uiso 1 1 calc GR . . . .
H8BC H 0.972418 0.417237 0.674392 0.043 Uiso 1 1 calc GR . . . .
C9B C 0.99230(5) 0.44284(10) 0.57452(5) 0.0300(2) Uani 1 1 d . U . . .
H9BA H 1.006572 0.381551 0.591735 0.045 Uiso 1 1 calc GR . . . .
H9BB H 1.025421 0.489405 0.585691 0.045 Uiso 1 1 calc GR . . . .
H9BC H 0.980218 0.436474 0.533210 0.045 Uiso 1 1 calc GR . . . .
C10B C 0.91991(5) 0.57569(8) 0.57196(5) 0.02415(17) Uani 1 1 d . U . . .
H10J H 0.910462 0.575035 0.530549 0.036 Uiso 1 1 calc GR . . . .
H10K H 0.954392 0.618585 0.587196 0.036 Uiso 1 1 calc GR . . . .
H10L H 0.883908 0.597454 0.583560 0.036 Uiso 1 1 calc GR . . . .
C11B C 0.79447(5) 0.43819(7) 0.45287(4) 0.01750(15) Uani 1 1 d . U . . .
H11G H 0.755153 0.437706 0.423030 0.021 Uiso 1 1 calc R . . . .
H11H H 0.805382 0.371615 0.463492 0.021 Uiso 1 1 calc R . . . .
C12B C 0.84365(6) 0.47988(8) 0.42804(4) 0.02505(19) Uani 1 1 d . U . . .
H12J H 0.835286 0.547217 0.420060 0.038 Uiso 1 1 calc GR . . . .
H12K H 0.843466 0.446726 0.392867 0.038 Uiso 1 1 calc GR . . . .
H12L H 0.883899 0.472560 0.455194 0.038 Uiso 1 1 calc GR . . . .
C13B C 0.76354(4) 0.58439(6) 0.49291(4) 0.01661(14) Uani 1 1 d . U . . .
H13G H 0.790143 0.618976 0.473444 0.020 Uiso 1 1 calc R . . . .
H13H H 0.767794 0.615080 0.530068 0.020 Uiso 1 1 calc R . . . .
C14B C 0.69728(5) 0.59337(8) 0.45801(5) 0.02463(19) Uani 1 1 d . U . . .
H14J H 0.691568 0.557740 0.422682 0.037 Uiso 1 1 calc GR . . . .
H14K H 0.687570 0.660169 0.449303 0.037 Uiso 1 1 calc GR . . . .
H14L H 0.670002 0.567992 0.479562 0.037 Uiso 1 1 calc GR . . . .
N1B N 0.79503(4) 0.50728(6) 0.61383(3) 0.01457(13) Uani 1 1 d . . . . .
N2B N 0.78739(4) 0.32809(5) 0.56377(3) 0.01669(13) Uani 1 1 d . U . . .
N3B N 0.88495(4) 0.41060(6) 0.57235(3) 0.01585(12) Uani 1 1 d . U . . .
N4B N 0.78504(4) 0.48738(5) 0.50226(3) 0.01398(12) Uani 1 1 d . U . . .
P1B P 0.81029(2) 0.44417(2) 0.56902(2) 0.01165(4) Uani 1 1 d . . . . .
C1S C 0.51250(12) 1.08190(17) 0.52932(11) 0.0337(4) Uani 0.5 1 d D U . A -1
H1SA H 0.540013 1.070127 0.567466 0.040 Uiso 0.5 1 calc R . . A -1
H1SB H 0.474190 1.111166 0.533577 0.040 Uiso 0.5 1 calc R . . A -1
C2S C 0.54349(19) 1.1464(2) 0.49569(16) 0.0434(7) Uani 0.5 1 d D U . A -1
H2SA H 0.582794 1.118800 0.494224 0.065 Uiso 0.5 1 calc GR . . A -1
H2SB H 0.550625 1.208575 0.514011 0.065 Uiso 0.5 1 calc GR . . A -1
H2SC H 0.517045 1.153596 0.457142 0.065 Uiso 0.5 1 calc GR . . A -1
C3S C 0.47242(11) 0.92710(16) 0.52638(10) 0.0296(4) Uani 0.5 1 d D U . A -1
H3SA H 0.431250 0.947428 0.528684 0.036 Uiso 0.5 1 calc R . . A -1
H3SB H 0.498073 0.914914 0.565246 0.036 Uiso 0.5 1 calc R . . A -1
C4S C 0.46725(17) 0.83801(18) 0.49097(14) 0.0328(5) Uani 0.5 1 d D U . A -1
H4SA H 0.442889 0.851252 0.452280 0.049 Uiso 0.5 1 calc GR . . A -1
H4SB H 0.447193 0.788299 0.507486 0.049 Uiso 0.5 1 calc GR . . A -1
H4SC H 0.508332 0.816902 0.490265 0.049 Uiso 0.5 1 calc GR . . A -1
O1S O 0.500000 1.000000 0.500000 0.0330(2) Uani 0.5 1 d DS TU P A -1
K1 K 0.84295(2) 0.63257(2) 0.69703(2) 0.01402(3) Uani 1 1 d . . . . .
K2 K 0.69050(2) 0.60211(2) 0.61305(2) 0.01400(3) Uani 1 1 d . . . . .
K3 K 0.76919(2) 0.41075(2) 0.70025(2) 0.01416(3) Uani 1 1 d . . . . .
K4 K 0.72015(2) 0.61209(2) 0.76452(2) 0.01379(3) Uani 1 1 d . . . . .

loop_
_atom_site_aniso_label
_atom_site_aniso_U_11
_atom_site_aniso_U_22
_atom_site_aniso_U_33
_atom_site_aniso_U_23
_atom_site_aniso_U_13
_atom_site_aniso_U_12
C1 0.0128(3) 0.0158(3) 0.0185(3) 0.0010(3) 0.0043(2) 0.0027(3)
C2 0.0164(3) 0.0175(4) 0.0163(3) 0.0017(3) 0.0034(2) 0.0046(3)
C3 0.0220(3) 0.0186(3) 0.0160(3) 0.0030(2) 0.0097(2) 0.0063(2)
C4 0.0391(6) 0.0274(4) 0.0208(4) 0.0000(3) 0.0124(4) 0.0156(4)
C5 0.0250(4) 0.0261(4) 0.0321(5) 0.0098(4) 0.0162(4) 0.0037(3)
C6 0.0261(4) 0.0232(4) 0.0159(3) 0.0026(3) 0.0058(3) 0.0066(3)
C7 0.0281(4) 0.0135(3) 0.0151(3) -0.0006(2) 0.0098(2) 0.0006(2)
C8 0.0400(5) 0.0309(5) 0.0224(4) -0.0107(4) 0.0061(3) -0.0038(4)
C9 0.0476(7) 0.0151(3) 0.0279(5) 0.0024(3) 0.0233(5) 0.0015(3)
C10 0.0338(4) 0.0216(4) 0.0231(4) 0.0025(3) 0.0181(3) 0.0065(3)
C11 0.0191(4) 0.0101(3) 0.0258(4) -0.0010(3) 0.0068(3) -0.0024(2)
C12 0.0216(4) 0.0150(4) 0.0409(6) 0.0031(4) 0.0083(4) -0.0060(3)
C13 0.0130(3) 0.0154(4) 0.0326(4) 0.0029(3) 0.0007(3) -0.0014(3)
C14 0.0156(4) 0.0233(5) 0.0604(7) 0.0111(5) 0.0144(4) 0.0015(3)
N1 0.0138(3) 0.0093(3) 0.0183(3) 0.0004(2) 0.0055(2) 0.0005(2)
N2 0.0126(3) 0.0123(3) 0.0146(2) 0.0004(2) 0.00517(18) 0.0021(2)
N3 0.0174(3) 0.0163(3) 0.0136(3) 0.0019(2) 0.0054(2) 0.0046(2)
N4 0.0115(3) 0.0101(2) 0.0229(3) 0.0003(2) 0.0043(2) -0.0018(2)
P1 0.01039(9) 0.00861(8) 0.01362(9) 0.00023(6) 0.00445(7) 0.00011(6)
C1D 0.0227(4) 0.0167(3) 0.0152(3) 0.0034(3) 0.0050(3) -0.0001(3)
C2D 0.0187(4) 0.0188(4) 0.0139(3) 0.0003(3) 0.0052(3) -0.0009(3)
C3D 0.0170(4) 0.0113(3) 0.0226(4) -0.0011(3) 0.0024(3) 0.0024(3)
C4D 0.0256(5) 0.0177(4) 0.0350(5) 0.0032(4) -0.0005(4) 0.0076(3)
C5D 0.0221(4) 0.0176(4) 0.0249(4) -0.0022(3) 0.0032(3) -0.0032(3)
C6D 0.0212(4) 0.0177(4) 0.0279(4) -0.0052(3) 0.0086(3) 0.0028(3)
C7D 0.0193(4) 0.0149(3) 0.0155(3) -0.0033(3) 0.0042(3) 0.0013(3)
C8D 0.0214(4) 0.0217(4) 0.0164(4) -0.0017(3) 0.0050(3) 0.0054(3)
C9D 0.0268(5) 0.0251(5) 0.0190(4) -0.0082(3) -0.0002(3) 0.0010(4)
C10D 0.0296(5) 0.0134(4) 0.0285(4) -0.0031(3) 0.0132(4) -0.0012(3)
C11D 0.0127(4) 0.0212(4) 0.0194(4) 0.0025(3) -0.0028(3) 0.0006(3)
C12D 0.0179(4) 0.0292(5) 0.0280(5) -0.0006(4) -0.0068(4) -0.0036(4)
C13D 0.0128(4) 0.0212(4) 0.0184(4) 0.0003(3) 0.0056(3) 0.0004(3)
C14D 0.0225(5) 0.0245(4) 0.0265(5) 0.0026(4) 0.0080(4) -0.0059(4)
N1D 0.0118(3) 0.0153(3) 0.0138(3) 0.0014(2) 0.0007(2) 0.0010(2)
N2D 0.0206(4) 0.0109(3) 0.0161(3) 0.0015(2) 0.0056(3) 0.0013(2)
N3D 0.0188(3) 0.0134(3) 0.0148(3) -0.0015(2) 0.0065(2) -0.0005(2)
N4D 0.0097(3) 0.0183(3) 0.0136(3) 0.0007(2) 0.0006(2) 0.0005(2)
P1D 0.00989(9) 0.01064(9) 0.01143(8) -0.00024(6) 0.00149(7) 0.00109(6)
C1C 0.0170(4) 0.0176(4) 0.0271(4) -0.0028(3) 0.0079(3) 0.0033(3)
C2C 0.0178(4) 0.0235(4) 0.0229(4) -0.0041(3) 0.0094(3) 0.0015(3)
C3C 0.0156(4) 0.0206(4) 0.0199(3) 0.0041(3) -0.0026(3) 0.0003(3)
C4C 0.0169(4) 0.0379(6) 0.0386(6) 0.0080(5) -0.0070(4) 0.0023(4)
C5C 0.0246(5) 0.0190(4) 0.0292(5) 0.0055(3) 0.0048(4) 0.0003(3)
C6C 0.0269(5) 0.0258(4) 0.0157(4) 0.0006(3) -0.0007(3) -0.0040(4)
C7C 0.0176(4) 0.0240(4) 0.0150(3) 0.0025(3) 0.0039(3) -0.0037(3)
C8C 0.0277(5) 0.0421(6) 0.0161(4) -0.0039(4) 0.0051(4) -0.0051(4)
C9C 0.0271(5) 0.0335(5) 0.0269(5) 0.0104(4) 0.0063(4) -0.0093(4)
C10C 0.0199(4) 0.0244(5) 0.0198(4) 0.0073(3) 0.0028(3) 0.0015(3)
C11C 0.0169(4) 0.0184(4) 0.0279(4) -0.0050(3) 0.0115(3) -0.0074(3)
C12C 0.0214(5) 0.0427(7) 0.0315(5) -0.0062(5) 0.0075(4) -0.0147(4)
C13C 0.0204(4) 0.0134(3) 0.0279(4) -0.0038(3) 0.0123(3) -0.0016(3)
C14C 0.0406(7) 0.0135(4) 0.0474(7) 0.0014(4) 0.0212(5) 0.0036(4)
N1C 0.0109(3) 0.0140(3) 0.0152(3) 0.0016(2) 0.0041(2) -0.0016(2)
N2C 0.0116(3) 0.0143(3) 0.0186(3) 0.0001(2) 0.0019(2) 0.0018(2)
N3C 0.0144(3) 0.0178(3) 0.0139(3) -0.0013(2) 0.0052(2) -0.0002(2)
N4C 0.0140(3) 0.0116(3) 0.0233(3) -0.0027(2) 0.0093(3) -0.0034(2)
P1C 0.00919(9) 0.01061(9) 0.01296(9) 0.00008(6) 0.00290(7) -0.00091(6)
C1B 0.0241(4) 0.0139(3) 0.0307(5) 0.0029(3) 0.0109(3) 0.0046(2)
C2B 0.0201(3) 0.0190(3) 0.0307(5) 0.0058(3) 0.0094(3) 0.0064(3)
C3B 0.0206(4) 0.0142(3) 0.0196(3) 0.0001(3) 0.0054(3) -0.0052(3)
C4B 0.0367(6) 0.0396(6) 0.0229(4) -0.0096(4) 0.0110(4) -0.0173(5)
C5B 0.0272(5) 0.0120(3) 0.0269(4) 0.0009(3) 0.0127(4) -0.0023(3)
C6B 0.0150(4) 0.0184(4) 0.0299(5) 0.0057(3) 0.0022(3) -0.0030(3)
C7B 0.0136(3) 0.0259(3) 0.0213(3) -0.0018(3) 0.0055(2) -0.0012(2)
C8B 0.0225(5) 0.0404(6) 0.0215(3) -0.0043(3) 0.0019(3) 0.0008(4)
C9B 0.0163(4) 0.0416(6) 0.0349(5) -0.0015(5) 0.0120(4) 0.0015(3)
C10B 0.0185(4) 0.0235(3) 0.0304(5) -0.0015(3) 0.0064(3) -0.0060(3)
C11B 0.0245(4) 0.0150(3) 0.0147(3) -0.0019(2) 0.0082(3) 0.0008(3)
C12B 0.0322(5) 0.0267(5) 0.0211(4) -0.0004(3) 0.0157(4) -0.0009(4)
C13B 0.0219(3) 0.0111(3) 0.0172(3) 0.0014(2) 0.0059(3) 0.0017(3)
C14B 0.0250(4) 0.0228(5) 0.0233(4) 0.0022(3) 0.0016(3) 0.0067(3)
N1B 0.0135(3) 0.0173(3) 0.0138(3) -0.0024(2) 0.0052(2) 0.0003(2)
N2B 0.0175(3) 0.0103(3) 0.0228(3) 0.0017(2) 0.0062(2) -0.0001(2)
N3B 0.0130(3) 0.0170(2) 0.0184(3) 0.0009(2) 0.0057(2) 0.0029(2)
N4B 0.0195(3) 0.0107(2) 0.0127(3) 0.0003(2) 0.0059(2) 0.0013(2)
P1B 0.01207(9) 0.01129(9) 0.01250(9) 0.00007(7) 0.00483(7) 0.00025(7)
C1S 0.0252(10) 0.0327(6) 0.0377(9) -0.0054(5) -0.0012(7) -0.0035(5)
C2S 0.0389(16) 0.0356(8) 0.0530(15) -0.0039(10) 0.0075(11) -0.0107(11)
C3S 0.0240(9) 0.0331(6) 0.0305(8) -0.0017(5) 0.0048(6) -0.0035(6)
C4S 0.0313(14) 0.0337(6) 0.0340(11) -0.0036(7) 0.0098(9) -0.0071(7)
O1S 0.0326(6) 0.0347(5) 0.0307(5) -0.0046(4) 0.0067(4) -0.0096(4)
K1 0.01245(8) 0.01319(7) 0.01622(8) -0.00009(6) 0.00345(6) 0.00025(6)
K2 0.01290(8) 0.01386(7) 0.01535(7) 0.00116(6) 0.00391(6) -0.00028(6)
K3 0.01314(8) 0.01307(7) 0.01550(7) 0.00051(6) 0.00245(6) 0.00015(6)
K4 0.01351(8) 0.01363(7) 0.01402(7) -0.00049(5) 0.00327(6) 0.00005(6)

loop_
_atom_type_symbol
_atom_type_description
_atom_type_scat_dispersion_real
_atom_type_scat_dispersion_imag
_atom_type_scat_source
C C 0.0033 0.0016 'International Tables Vol C Tables 4.2.6.8 and 6.1.1.4'
H H 0.0000 0.0000 'International Tables Vol C Tables 4.2.6.8 and 6.1.1.4'
K K 0.2009 0.2494 'International Tables Vol C Tables 4.2.6.8 and 6.1.1.4'
N N 0.0061 0.0033 'International Tables Vol C Tables 4.2.6.8 and 6.1.1.4'
O O 0.0106 0.0060 'International Tables Vol C Tables 4.2.6.8 and 6.1.1.4'
P P 0.1023 0.0942 'International Tables Vol C Tables 4.2.6.8 and 6.1.1.4'

loop_
_exptl_crystal_face_index_h
_exptl_crystal_face_index_k
_exptl_crystal_face_index_l
_exptl_crystal_face_perp_dist
-4 -13 26 0.2152
4 13 -26 0.2152
-32 2 6 0.2056
32 -2 -6 0.2056
7 -15 -23 0.1852
-7 15 23 0.1852
-20 -10 -14 0.1799
20 10 14 0.1799
10 -19 -2 0.2200
-10 19 2 0.2200
-13 -18 2 0.1824
13 18 -2 0.1824
-16 13 -14 0.2073
-21 -11 23 0.2155
0 0 1 0.1717
0 0 -1 0.1717
-2 0 5 0.1882
2 0 -5 0.1882
-5 3 1 0.2061
-3 1 5 0.1852
3 -1 -5 0.1852
5 1 5 0.1663
-5 -1 -5 0.1663
0 -1 -5 0.1752
0 1 5 0.1752

loop_
_geom_angle_atom_site_label_1
_geom_angle_atom_site_label_2
_geom_angle_atom_site_label_3
_geom_angle
H1A C1 H1B 109.0
C2 C1 H1A 111.0
C2 C1 H1B 111.0
N2 C1 H1A 111.0
N2 C1 H1B 111.0
N2 C1 C2 104.02(7)
C1 C2 H2A 110.8
C1 C2 H2B 110.8
H2A C2 H2B 108.8
N3 C2 C1 104.96(7)
N3 C2 H2A 110.8
N3 C2 H2B 110.8
C4 C3 C5 109.41(9)
C6 C3 C4 107.58(9)
C6 C3 C5 110.04(8)
N2 C3 C4 108.89(8)
N2 C3 C5 111.03(8)
N2 C3 C6 109.82(8)
C3 C4 H4A 109.5
C3 C4 H4B 109.5
C3 C4 H4C 109.5
H4A C4 H4B 109.5
H4A C4 H4C 109.5
H4B C4 H4C 109.5
C3 C5 H5A 109.5
C3 C5 H5B 109.5
C3 C5 H5C 109.5
C3 C5 K4 104.69(6)
H5A C5 H5B 109.5
H5A C5 H5C 109.5
H5B C5 H5C 109.5
K4 C5 H5A 137.2
K4 C5 H5B 81.7
K4 C5 H5C 32.6
C3 C6 H6A 109.5
C3 C6 H6B 109.5
C3 C6 H6C 109.5
H6A C6 H6B 109.5
H6A C6 H6C 109.5
H6B C6 H6C 109.5
C8 C7 C9 108.75(9)
C10 C7 C8 108.80(9)
C10 C7 C9 107.95(9)
N3 C7 C8 109.35(9)
N3 C7 C9 110.60(8)
N3 C7 C10 111.34(8)
C7 C8 H8A 109.5
C7 C8 H8B 109.5
C7 C8 H8C 109.5
H8A C8 H8B 109.5
H8A C8 H8C 109.5
H8B C8 H8C 109.5
C7 C9 H9A 109.5
C7 C9 H9B 109.5
C7 C9 H9C 109.5
H9A C9 H9B 109.5
H9A C9 H9C 109.5
H9B C9 H9C 109.5
C7 C10 H10A 109.5
C7 C10 H10B 109.5
C7 C10 H10C 109.5
H10A C10 H10B 109.5
H10A C10 H10C 109.5
H10B C10 H10C 109.5
H11A C11 H11B 107.6
C12 C11 H11A 108.6
C12 C11 H11B 108.6
N4 C11 H11A 108.6
N4 C11 H11B 108.6
N4 C11 C12 114.47(8)
C11 C12 H12A 109.5
C11 C12 H12B 109.5
C11 C12 H12C 109.5
H12A C12 H12B 109.5
H12A C12 H12C 109.5
H12B C12 H12C 109.5
H13A C13 H13B 107.7
C14 C13 H13A 108.9
C14 C13 H13B 108.9
C14 C13 K1 72.08(6)
N4 C13 H13A 108.9
N4 C13 H13B 108.9
N4 C13 C14 113.57(9)
N4 C13 K1 103.90(5)
K1 C13 H13A 43.5
K1 C13 H13B 142.9
C13 C14 H14A 109.5
C13 C14 H14B 109.5
C13 C14 H14C 109.5
C13 C14 K1 82.30(6)
H14A C14 H14B 109.5
H14A C14 H14C 109.5
H14B C14 H14C 109.5
K1 C14 H14A 44.8
K1 C14 H14B 86.9
K1 C14 H14C 154.0
P1 N1 K1 131.40(4)
P1 N1 K2 124.05(4)
P1 N1 K4 135.82(4)
K1 N1 K2 81.08(2)
K1 N1 K4 82.81(2)
K4 N1 K2 82.41(2)
C1 N2 C3 115.96(7)
C1 N2 P1 109.54(6)
C3 N2 P1 121.44(6)
C2 N3 C7 117.39(7)
C2 N3 P1 114.18(6)
C7 N3 P1 127.46(7)
C11 N4 P1 119.46(6)
C13 N4 C11 115.06(7)
C13 N4 P1 119.11(6)
N1 P1 N2 122.78(4)
N1 P1 N3 120.11(4)
N1 P1 N4 113.65(4)
N1 P1 K2 36.55(3)
N2 P1 K2 122.66(3)
N3 P1 N2 90.17(4)
N3 P1 N4 104.16(4)
N3 P1 K2 84.02(3)
N4 P1 N2 102.05(4)
N4 P1 K2 134.72(3)
H1DA C1D H1DB 108.8
C2D C1D H1DA 110.7
C2D C1D H1DB 110.7
N2D C1D H1DA 110.7
N2D C1D H1DB 110.7
N2D C1D C2D 105.41(7)
C1D C2D H2DA 110.8
C1D C2D H2DB 110.8
H2DA C2D H2DB 108.9
N3D C2D C1D 104.85(8)
N3D C2D H2DA 110.8
N3D C2D H2DB 110.8
C4D C3D C5D 108.60(8)
C6D C3D C4D 107.61(9)
C6D C3D C5D 109.50(8)
N2D C3D C4D 110.22(8)
N2D C3D C5D 109.97(8)
N2D C3D C6D 110.89(8)
C3D C4D H4DA 109.5
C3D C4D H4DB 109.5
C3D C4D H4DC 109.5
H4DA C4D H4DB 109.5
H4DA C4D H4DC 109.5
H4DB C4D H4DC 109.5
C3D C5D H5DA 109.5
C3D C5D H5DB 109.5
C3D C5D H5DC 109.5
H5DA C5D H5DB 109.5
H5DA C5D H5DC 109.5
H5DB C5D H5DC 109.5
C3D C6D H6DA 109.5
C3D C6D H6DB 109.5
C3D C6D H6DC 109.5
H6DA C6D H6DB 109.5
H6DA C6D H6DC 109.5
H6DB C6D H6DC 109.5
C8D C7D C9D 109.04(8)
C10D C7D C8D 108.27(8)
C10D C7D C9D 107.79(9)
N3D C7D C8D 111.75(8)
N3D C7D C9D 108.48(8)
N3D C7D C10D 111.41(7)
C7D C8D H8DA 109.5
C7D C8D H8DB 109.5
C7D C8D H8DC 109.5
H8DA C8D H8DB 109.5
H8DA C8D H8DC 109.5
H8DB C8D H8DC 109.5
C7D C9D H9DA 109.5
C7D C9D H9DB 109.5
C7D C9D H9DC 109.5
H9DA C9D H9DB 109.5
H9DA C9D H9DC 109.5
H9DB C9D H9DC 109.5
C7D C10D H10D 109.5
C7D C10D H10E 109.5
C7D C10D H10F 109.5
H10D C10D H10E 109.5
H10D C10D H10F 109.5
H10E C10D H10F 109.5
H11C C11D H11D 107.7
C12D C11D H11C 108.8
C12D C11D H11D 108.8
N4D C11D H11C 108.8
N4D C11D H11D 108.8
N4D C11D C12D 113.79(8)
C11D C12D H12D 109.5
C11D C12D H12E 109.5
C11D C12D H12F 109.5
H12D C12D H12E 109.5
H12D C12D H12F 109.5
H12E C12D H12F 109.5
H13C C13D H13D 107.6
C14D C13D H13C 108.6
C14D C13D H13D 108.6
N4D C13D H13C 108.6
N4D C13D H13D 108.6
N4D C13D C14D 114.66(8)
C13D C14D H14D 109.5
C13D C14D H14E 109.5
C13D C14D H14F 109.5
C13D C14D K1 82.09(5)
H14D C14D H14E 109.5
H14D C14D H14F 109.5
H14E C14D H14F 109.5
K1 C14D H14D 51.2
K1 C14D H14E 79.7
K1 C14D H14F 160.6
P1D N1D K1 136.53(4)
P1D N1D K3 128.51(4)
P1D N1D K4 126.12(4)
K1 N1D K3 81.78(2)
K4 N1D K1 83.22(2)
K4 N1D K3 81.99(2)
C1D N2D C3D 117.57(7)
C1D N2D P1D 114.62(6)
C3D N2D P1D 127.81(6)
C2D N3D C7D 116.34(7)
C2D N3D P1D 109.73(6)
C7D N3D P1D 126.01(6)
C11D N4D P1D 120.32(6)
C13D N4D C11D 115.50(8)
C13D N4D P1D 119.25(6)
N1D P1D N2D 119.82(4)
N1D P1D N3D 123.66(4)
N1D P1D N4D 113.73(4)
N1D P1D K3 33.54(3)
N1D P1D K4 35.06(3)
N2D P1D N3D 90.01(4)
N2D P1D K3 87.13(3)
N2D P1D K4 117.79(3)
N3D P1D K3 137.49(3)
N3D P1D K4 89.61(3)
N4D P1D N2D 105.60(4)
N4D P1D N3D 99.99(4)
N4D P1D K3 121.60(3)
N4D P1D K4 135.55(3)
K4 P1D K3 55.396(5)
H1CA C1C H1CB 108.8
C2C C1C H1CA 110.7
C2C C1C H1CB 110.7
N2C C1C H1CA 110.7
N2C C1C H1CB 110.7
N2C C1C C2C 105.32(8)
C1C C2C H2CA 110.8
C1C C2C H2CB 110.8
H2CA C2C H2CB 108.8
N3C C2C C1C 104.92(8)
N3C C2C H2CA 110.8
N3C C2C H2CB 110.8
C4C C3C C5C 108.91(9)
C6C C3C C4C 107.75(9)
C6C C3C C5C 109.62(9)
N2C C3C C4C 108.71(9)
N2C C3C C5C 111.34(8)
N2C C3C C6C 110.42(8)
C3C C4C H4CA 109.5
C3C C4C H4CB 109.5
C3C C4C H4CC 109.5
H4CA C4C H4CB 109.5
H4CA C4C H4CC 109.5
H4CB C4C H4CC 109.5
C3C C5C H5CA 109.5
C3C C5C H5CB 109.5
C3C C5C H5CC 109.5
C3C C5C K2 99.08(6)
H5CA C5C H5CB 109.5
H5CA C5C H5CC 109.5
H5CB C5C H5CC 109.5
K2 C5C H5CA 143.3
K2 C5C H5CB 80.9
K2 C5C H5CC 36.8
C3C C6C H6CA 109.5
C3C C6C H6CB 109.5
C3C C6C H6CC 109.5
C3C C6C K2 94.54(6)
H6CA C6C H6CB 109.5
H6CA C6C H6CC 109.5
H6CB C6C H6CC 109.5
K2 C6C H6CA 36.1
K2 C6C H6CB 84.9
K2 C6C H6CC 144.8
C8C C7C C9C 108.52(9)
C10C C7C C8C 108.00(9)
C10C C7C C9C 108.11(9)
N3C C7C C8C 108.80(9)
N3C C7C C9C 112.48(8)
N3C C7C C10C 110.81(8)
C7C C8C H8CA 109.5
C7C C8C H8CB 109.5
C7C C8C H8CC 109.5
H8CA C8C H8CB 109.5
H8CA C8C H8CC 109.5
H8CB C8C H8CC 109.5
C7C C9C H9CA 109.5
C7C C9C H9CB 109.5
C7C C9C H9CC 109.5
H9CA C9C H9CB 109.5
H9CA C9C H9CC 109.5
H9CB C9C H9CC 109.5
C7C C10C H10G 109.5
C7C C10C H10H 109.5
C7C C10C H10I 109.5
H10G C10C H10H 109.5
H10G C10C H10I 109.5
H10H C10C H10I 109.5
H11E C11C H11F 107.5
C12C C11C H11E 108.6
C12C C11C H11F 108.6
N4C C11C H11E 108.6
N4C C11C H11F 108.6
N4C C11C C12C 114.78(8)
C11C C12C H12G 109.5
C11C C12C H12H 109.5
C11C C12C H12I 109.5
H12G C12C H12H 109.5
H12G C12C H12I 109.5
H12H C12C H12I 109.5
H13E C13C H13F 107.6
C14C C13C H13E 108.7
C14C C13C H13F 108.7
N4C C13C H13E 108.7
N4C C13C H13F 108.7
N4C C13C C14C 114.07(8)
C13C C14C H14G 109.5
C13C C14C H14H 109.5
C13C C14C H14I 109.5
H14G C14C H14H 109.5
H14G C14C H14I 109.5
H14H C14C H14I 109.5
P1C N1C K2 133.98(4)
P1C N1C K3 141.14(4)
P1C N1C K4 108.48(4)
K3 N1C K2 83.21(2)
K4 N1C K2 83.21(2)
K4 N1C K3 82.95(2)
C1C N2C C3C 115.40(8)
C1C N2C P1C 111.32(6)
C3C N2C P1C 121.62(6)
C2C N3C C7C 115.86(8)
C2C N3C P1C 112.34(6)
C2C N3C K4 121.88(6)
C7C N3C P1C 124.88(6)
C7C N3C K4 98.13(5)
P1C N3C K4 77.18(3)
C11C N4C P1C 123.83(6)
C13C N4C C11C 116.14(7)
C13C N4C P1C 119.71(6)
N1C P1C N2C 122.40(4)
N1C P1C N3C 117.73(4)
N1C P1C N4C 114.00(4)
N1C P1C K4 47.00(3)
N2C P1C N3C 90.98(4)
N2C P1C K4 110.14(3)
N3C P1C K4 73.78(3)
N4C P1C N2C 101.24(4)
N4C P1C N3C 107.14(4)
N4C P1C K4 148.61(3)
H1BA C1B H1BB 108.9
C2B C1B H1BA 110.8
C2B C1B H1BB 110.8
N2B C1B H1BA 110.8
N2B C1B H1BB 110.8
N2B C1B C2B 104.76(8)
C1B C2B H2BA 110.9
C1B C2B H2BB 110.9
H2BA C2B H2BB 108.9
N3B C2B C1B 104.44(8)
N3B C2B H2BA 110.9
N3B C2B H2BB 110.9
C5B C3B C4B 108.53(8)
C6B C3B C4B 108.75(9)
C6B C3B C5B 107.67(8)
N2B C3B C4B 111.54(8)
N2B C3B C5B 109.02(8)
N2B C3B C6B 111.23(7)
C3B C4B H4BA 109.5
C3B C4B H4BB 109.5
C3B C4B H4BC 109.5
H4BA C4B H4BB 109.5
H4BA C4B H4BC 109.5
H4BB C4B H4BC 109.5
C3B C5B H5BA 109.5
C3B C5B H5BB 109.5
C3B C5B H5BC 109.5
H5BA C5B H5BB 109.5
H5BA C5B H5BC 109.5
H5BB C5B H5BC 109.5
C3B C6B H6BA 109.5
C3B C6B H6BB 109.5
C3B C6B H6BC 109.5
H6BA C6B H6BB 109.5
H6BA C6B H6BC 109.5
H6BB C6B H6BC 109.5
C8B C7B C9B 109.02(9)
C10B C7B C8B 109.09(9)
C10B C7B C9B 108.18(9)
N3B C7B C8B 111.51(9)
N3B C7B C9B 109.09(9)
N3B C7B C10B 109.88(8)
C7B C8B H8BA 109.5
C7B C8B H8BB 109.5
C7B C8B H8BC 109.5
H8BA C8B H8BB 109.5
H8BA C8B H8BC 109.5
H8BB C8B H8BC 109.5
C7B C9B H9BA 109.5
C7B C9B H9BB 109.5
C7B C9B H9BC 109.5
H9BA C9B H9BB 109.5
H9BA C9B H9BC 109.5
H9BB C9B H9BC 109.5
C7B C10B H10J 109.5
C7B C10B H10K 109.5
C7B C10B H10L 109.5
H10J C10B H10K 109.5
H10J C10B H10L 109.5
H10K C10B H10L 109.5
H11G C11B H11H 107.5
C12B C11B H11G 108.4
C12B C11B H11H 108.4
N4B C11B H11G 108.4
N4B C11B H11H 108.4
N4B C11B C12B 115.47(8)
C11B C12B H12J 109.5
C11B C12B H12K 109.5
C11B C12B H12L 109.5
H12J C12B H12K 109.5
H12J C12B H12L 109.5
H12K C12B H12L 109.5
H13G C13B H13H 107.7
C14B C13B H13G 108.8
C14B C13B H13H 108.8
N4B C13B H13G 108.8
N4B C13B H13H 108.8
N4B C13B C14B 113.96(8)
C13B C14B H14J 109.5
C13B C14B H14K 109.5
C13B C14B H14L 109.5
H14J C14B H14K 109.5
H14J C14B H14L 109.5
H14K C14B H14L 109.5
P1B N1B K1 143.68(4)
P1B N1B K2 130.36(4)
P1B N1B K3 113.90(4)
K1 N1B K2 81.70(2)
K1 N1B K3 82.35(2)
K3 N1B K2 83.48(2)
C1B N2B C3B 117.18(8)
C1B N2B P1B 113.27(7)
C3B N2B P1B 127.45(6)
C2B N3B C7B 115.71(8)
C2B N3B P1B 109.67(6)
C7B N3B P1B 121.02(6)
C11B N4B P1B 122.82(6)
C13B N4B C11B 115.79(7)
C13B N4B P1B 120.33(6)
N1B P1B N2B 119.53(4)
N1B P1B N3B 121.98(4)
N1B P1B N4B 113.66(4)
N1B P1B K3 43.38(3)
N2B P1B N3B 90.71(4)
N2B P1B K3 78.33(3)
N3B P1B K3 113.56(3)
N4B P1B N2B 104.73(4)
N4B P1B N3B 102.61(4)
N4B P1B K3 143.72(3)
H1SA C1S H1SB 108.6
C2S C1S H1SA 110.4
C2S C1S H1SB 110.4
O1S C1S H1SA 110.4
O1S C1S H1SB 110.4
O1S C1S C2S 106.7(2)
C1S C2S H2SA 109.5
C1S C2S H2SB 109.5
C1S C2S H2SC 109.5
H2SA C2S H2SB 109.5
H2SA C2S H2SC 109.5
H2SB C2S H2SC 109.5
H3SA C3S H3SB 108.4
C4S C3S H3SA 110.0
C4S C3S H3SB 110.0
O1S C3S H3SA 110.0
O1S C3S H3SB 110.0
O1S C3S C4S 108.29(19)
C3S C4S H4SA 109.5
C3S C4S H4SB 109.5
C3S C4S H4SC 109.5
H4SA C4S H4SB 109.5
H4SA C4S H4SC 109.5
H4SB C4S H4SC 109.5
C1S O1S C3S 115.33(14)
N1 K1 C14 78.32(3)
N1D K1 C14 126.04(3)
N1D K1 N1 96.28(2)
N1B K1 C14 136.13(3)
N1B K1 N1 98.62(2)
N1B K1 N1D 97.83(2)
N1 K2 C5C 88.91(3)
N1 K2 N1C 96.12(2)
N1C K2 C5C 72.78(2)
N1B K2 N1 97.99(2)
N1B K2 C5C 167.28(3)
N1B K2 N1C 95.76(2)
N1D K3 K1 48.882(16)
N1C K3 N1D 96.69(2)
N1C K3 N1B 96.44(2)
N1C K3 K1 94.613(17)
N1B K3 N1D 97.17(2)
N1B K3 K1 48.723(17)
N1 K4 C5 70.85(2)
N1D K4 C5 150.86(3)
N1D K4 N1 96.08(2)
N1C K4 C5 109.50(3)
N1C K4 N1 97.38(2)
N1C K4 N1D 97.72(2)

loop_
_geom_bond_atom_site_label_1
_geom_bond_atom_site_label_2
_geom_bond_distance
C1 H1A 0.9900
C1 H1B 0.9900
C1 C2 1.5093(13)
C1 N2 1.4615(12)
C2 H2A 0.9900
C2 H2B 0.9900
C2 N3 1.4512(12)
C3 C4 1.5365(14)
C3 C5 1.5379(15)
C3 C6 1.5282(14)
C3 N2 1.4728(12)
C4 H4A 0.9800
C4 H4B 0.9800
C4 H4C 0.9800
C5 H5A 0.9800
C5 H5B 0.9800
C5 H5C 0.9800
C5 K4 3.4170(11)
C6 H6A 0.9800
C6 H6B 0.9800
C6 H6C 0.9800
C7 C8 1.5308(15)
C7 C9 1.5322(14)
C7 C10 1.5245(15)
C7 N3 1.4709(12)
C8 H8A 0.9800
C8 H8B 0.9800
C8 H8C 0.9800
C9 H9A 0.9800
C9 H9B 0.9800
C9 H9C 0.9800
C10 H10A 0.9800
C10 H10B 0.9800
C10 H10C 0.9800
C11 H11A 0.9900
C11 H11B 0.9900
C11 C12 1.5236(14)
C11 N4 1.4625(11)
C12 H12A 0.9800
C12 H12B 0.9800
C12 H12C 0.9800
C13 H13A 0.9900
C13 H13B 0.9900
C13 C14 1.5264(16)
C13 N4 1.4598(12)
C13 K1 3.4987(10)
C14 H14A 0.9800
C14 H14B 0.9800
C14 H14C 0.9800
C14 K1 3.3593(12)
N1 P1 1.5224(7)
N1 K1 2.7168(8)
N1 K2 2.7308(8)
N1 K4 2.7263(8)
N2 P1 1.7355(8)
N3 P1 1.7056(8)
N4 P1 1.7127(8)
P1 K2 3.7988(3)
C1D H1DA 0.9900
C1D H1DB 0.9900
C1D C2D 1.5143(14)
C1D N2D 1.4498(12)
C2D H2DA 0.9900
C2D H2DB 0.9900
C2D N3D 1.4597(12)
C3D C4D 1.5365(14)
C3D C5D 1.5389(14)
C3D C6D 1.5314(15)
C3D N2D 1.4686(12)
C4D H4DA 0.9800
C4D H4DB 0.9800
C4D H4DC 0.9800
C5D H5DA 0.9800
C5D H5DB 0.9800
C5D H5DC 0.9800
C6D H6DA 0.9800
C6D H6DB 0.9800
C6D H6DC 0.9800
C7D C8D 1.5315(14)
C7D C9D 1.5379(13)
C7D C10D 1.5301(14)
C7D N3D 1.4798(12)
C8D H8DA 0.9800
C8D H8DB 0.9800
C8D H8DC 0.9800
C9D H9DA 0.9800
C9D H9DB 0.9800
C9D H9DC 0.9800
C10D H10D 0.9800
C10D H10E 0.9800
C10D H10F 0.9800
C11D H11C 0.9900
C11D H11D 0.9900
C11D C12D 1.5224(14)
C11D N4D 1.4584(11)
C12D H12D 0.9800
C12D H12E 0.9800
C12D H12F 0.9800
C13D H13C 0.9900
C13D H13D 0.9900
C13D C14D 1.5278(14)
C13D N4D 1.4536(12)
C14D H14D 0.9800
C14D H14E 0.9800
C14D H14F 0.9800
C14D K1 3.4174(11)
N1D P1D 1.5221(7)
N1D K1 2.7112(8)
N1D K3 2.7299(8)
N1D K4 2.7100(8)
N2D P1D 1.7132(8)
N3D P1D 1.7177(8)
N4D P1D 1.7001(8)
P1D K3 3.8658(3)
P1D K4 3.8110(3)
C1C H1CA 0.9900
C1C H1CB 0.9900
C1C C2C 1.5102(15)
C1C N2C 1.4546(12)
C2C H2CA 0.9900
C2C H2CB 0.9900
C2C N3C 1.4583(12)
C3C C4C 1.5340(15)
C3C C5C 1.5368(15)
C3C C6C 1.5311(15)
C3C N2C 1.4805(12)
C4C H4CA 0.9800
C4C H4CB 0.9800
C4C H4CC 0.9800
C5C H5CA 0.9800
C5C H5CB 0.9800
C5C H5CC 0.9800
C5C K2 3.4106(12)
C6C H6CA 0.9800
C6C H6CB 0.9800
C6C H6CC 0.9800
C6C K2 3.5283(11)
C7C C8C 1.5325(15)
C7C C9C 1.5377(14)
C7C C10C 1.5316(15)
C7C N3C 1.4833(12)
C8C H8CA 0.9800
C8C H8CB 0.9800
C8C H8CC 0.9800
C9C H9CA 0.9800
C9C H9CB 0.9800
C9C H9CC 0.9800
C10C H10G 0.9800
C10C H10H 0.9800
C10C H10I 0.9800
C11C H11E 0.9900
C11C H11F 0.9900
C11C C12C 1.5223(15)
C11C N4C 1.4566(12)
C12C H12G 0.9800
C12C H12H 0.9800
C12C H12I 0.9800
C13C H13E 0.9900
C13C H13F 0.9900
C13C C14C 1.5222(15)
C13C N4C 1.4519(12)
C14C H14G 0.9800
C14C H14H 0.9800
C14C H14I 0.9800
N1C P1C 1.5223(8)
N1C K2 2.7313(7)
N1C K3 2.7056(8)
N1C K4 2.6826(8)
N2C P1C 1.7244(8)
N3C P1C 1.7319(8)
N3C K4 3.4258(8)
N4C P1C 1.7009(8)
P1C K4 3.4789(3)
C1B H1BA 0.9900
C1B H1BB 0.9900
C1B C2B 1.5101(16)
C1B N2B 1.4562(13)
C2B H2BA 0.9900
C2B H2BB 0.9900
C2B N3B 1.4596(12)
C3B C4B 1.5362(14)
C3B C5B 1.5336(13)
C3B C6B 1.5304(14)
C3B N2B 1.4778(13)
C4B H4BA 0.9800
C4B H4BB 0.9800
C4B H4BC 0.9800
C5B H5BA 0.9800
C5B H5BB 0.9800
C5B H5BC 0.9800
C6B H6BA 0.9800
C6B H6BB 0.9800
C6B H6BC 0.9800
C7B C8B 1.5322(15)
C7B C9B 1.5334(15)
C7B C10B 1.5295(15)
C7B N3B 1.4812(13)
C8B H8BA 0.9800
C8B H8BB 0.9800
C8B H8BC 0.9800
C9B H9BA 0.9800
C9B H9BB 0.9800
C9B H9BC 0.9800
C10B H10J 0.9800
C10B H10K 0.9800
C10B H10L 0.9800
C11B H11G 0.9900
C11B H11H 0.9900
C11B C12B 1.5206(14)
C11B N4B 1.4595(11)
C12B H12J 0.9800
C12B H12K 0.9800
C12B H12L 0.9800
C13B H13G 0.9900
C13B H13H 0.9900
C13B C14B 1.5206(14)
C13B N4B 1.4526(11)
C14B H14J 0.9800
C14B H14K 0.9800
C14B H14L 0.9800
N1B P1B 1.5234(8)
N1B K1 2.7009(8)
N1B K2 2.7126(8)
N1B K3 2.7096(8)
N2B P1B 1.7151(8)
N3B P1B 1.7344(8)
N4B P1B 1.6969(8)
P1B K3 3.6065(3)
C1S H1SA 0.9900
C1S H1SB 0.9900
C1S C2S 1.519(2)
C1S O1S 1.352(2)
C2S H2SA 0.9800
C2S H2SB 0.9800
C2S H2SC 0.9800
C3S H3SA 0.9900
C3S H3SB 0.9900
C3S C4S 1.516(2)
C3S O1S 1.443(2)
C4S H4SA 0.9800
C4S H4SB 0.9800
C4S H4SC 0.9800

loop_
_geom_torsion_atom_site_label_1
_geom_torsion_atom_site_label_2
_geom_torsion_atom_site_label_3
_geom_torsion_atom_site_label_4
_geom_torsion
C1 C2 N3 C7 166.59(8)
C1 C2 N3 P1 -23.83(9)
C1 N2 P1 N1 -101.87(7)
C1 N2 P1 N3 24.90(6)
C1 N2 P1 N4 129.43(6)
C1 N2 P1 K2 -58.10(6)
C2 C1 N2 C3 176.22(7)
C2 C1 N2 P1 -41.75(8)
C2 N3 P1 N1 129.11(7)
C2 N3 P1 N2 0.24(7)
C2 N3 P1 N4 -102.24(7)
C2 N3 P1 K2 123.08(7)
C3 N2 P1 N1 37.71(9)
C3 N2 P1 N3 164.48(7)
C3 N2 P1 N4 -90.99(8)
C3 N2 P1 K2 81.49(7)
C4 C3 C5 K4 -159.31(6)
C4 C3 N2 C1 -65.70(11)
C4 C3 N2 P1 157.11(8)
C5 C3 N2 C1 54.82(10)
C5 C3 N2 P1 -82.37(9)
C6 C3 C5 K4 -41.32(8)
C6 C3 N2 C1 176.75(8)
C6 C3 N2 P1 39.56(10)
C7 N3 P1 N1 -62.56(9)
C7 N3 P1 N2 168.56(8)
C7 N3 P1 N4 66.09(9)
C7 N3 P1 K2 -68.60(8)
C8 C7 N3 C2 -65.96(11)
C8 C7 N3 P1 126.05(9)
C9 C7 N3 C2 53.77(12)
C9 C7 N3 P1 -114.23(9)
C10 C7 N3 C2 173.79(9)
C10 C7 N3 P1 5.79(12)
C11 N4 P1 N1 -167.58(7)
C11 N4 P1 N2 -33.33(8)
C11 N4 P1 N3 59.94(8)
C11 N4 P1 K2 155.59(5)
C12 C11 N4 C13 57.41(12)
C12 C11 N4 P1 -150.83(8)
C13 N4 P1 N1 -16.97(9)
C13 N4 P1 N2 117.29(8)
C13 N4 P1 N3 -149.44(7)
C13 N4 P1 K2 -53.79(9)
C14 C13 N4 C11 -97.87(10)
C14 C13 N4 P1 110.26(9)
N2 C1 C2 N3 39.99(9)
N2 C3 C5 K4 80.48(7)
N4 C13 C14 K1 -97.72(7)
C1D C2D N3D C7D -167.50(7)
C1D C2D N3D P1D 41.52(8)
C1D N2D P1D N1D -123.51(7)
C1D N2D P1D N3D 6.20(7)
C1D N2D P1D N4D 106.58(7)
C1D N2D P1D K3 -131.36(7)
C1D N2D P1D K4 -83.37(7)
C2D C1D N2D C3D -164.64(8)
C2D C1D N2D P1D 16.19(10)
C2D N3D P1D N1D 98.48(7)
C2D N3D P1D N2D -28.22(7)
C2D N3D P1D N4D -134.06(6)
C2D N3D P1D K3 57.55(8)
C2D N3D P1D K4 89.58(6)
C3D N2D P1D N1D 57.42(9)
C3D N2D P1D N3D -172.87(8)
C3D N2D P1D N4D -72.49(8)
C3D N2D P1D K3 49.57(8)
C3D N2D P1D K4 97.56(8)
C4D C3D N2D C1D -46.62(12)
C4D C3D N2D P1D 132.43(8)
C5D C3D N2D C1D 73.08(10)
C5D C3D N2D P1D -107.87(9)
C6D C3D N2D C1D -165.67(8)
C6D C3D N2D P1D 13.38(12)
C7D N3D P1D N1D -49.01(9)
C7D N3D P1D N2D -175.70(8)
C7D N3D P1D N4D 78.45(8)
C7D N3D P1D K3 -89.94(8)
C7D N3D P1D K4 -57.91(7)
C8D C7D N3D C2D -46.34(10)
C8D C7D N3D P1D 99.28(9)
C9D C7D N3D C2D 73.89(10)
C9D C7D N3D P1D -140.48(8)
C10D C7D N3D C2D -167.61(8)
C10D C7D N3D P1D -21.98(11)
C11D N4D P1D N1D -170.42(7)
C11D N4D P1D N2D -37.06(8)
C11D N4D P1D N3D 55.77(8)
C11D N4D P1D K3 -133.41(6)
C11D N4D P1D K4 155.55(6)
C12D C11D N4D C13D 66.40(12)
C12D C11D N4D P1D -138.63(8)
C13D N4D P1D N1D -16.38(8)
C13D N4D P1D N2D 116.98(7)
C13D N4D P1D N3D -150.19(7)
C13D N4D P1D K3 20.63(8)
C13D N4D P1D K4 -50.41(8)
C14D C13D N4D C11D -100.06(10)
C14D C13D N4D P1D 104.69(9)
N2D C1D C2D N3D -35.08(9)
N4D C13D C14D K1 -100.93(7)
C1C C2C N3C C7C 177.86(8)
C1C C2C N3C P1C -29.72(9)
C1C C2C N3C K4 58.74(9)
C1C N2C P1C N1C -107.85(7)
C1C N2C P1C N3C 16.34(7)
C1C N2C P1C N4C 124.03(7)
C1C N2C P1C K4 -56.73(7)
C2C C1C N2C C3C -179.46(8)
C2C C1C N2C P1C -35.54(9)
C2C N3C P1C N1C 136.67(7)
C2C N3C P1C N2C 8.77(7)
C2C N3C P1C N4C -93.32(7)
C2C N3C P1C K4 119.48(7)
C3C N2C P1C N1C 33.48(9)
C3C N2C P1C N3C 157.67(7)
C3C N2C P1C N4C -94.64(7)
C3C N2C P1C K4 84.61(7)
C4C C3C C5C K2 -155.45(8)
C4C C3C C6C K2 154.31(7)
C4C C3C N2C C1C -67.02(11)
C4C C3C N2C P1C 153.09(8)
C5C C3C C6C K2 35.92(7)
C5C C3C N2C C1C 52.96(11)
C5C C3C N2C P1C -86.93(10)
C6C C3C C5C K2 -37.78(8)
C6C C3C N2C C1C 174.97(8)
C6C C3C N2C P1C 35.08(10)
C7C N3C P1C N1C -73.85(8)
C7C N3C P1C N2C 158.25(8)
C7C N3C P1C N4C 56.16(8)
C7C N3C P1C K4 -91.04(7)
C8C C7C N3C C2C -60.72(11)
C8C C7C N3C P1C 150.75(7)
C8C C7C N3C K4 70.75(8)
C9C C7C N3C C2C 59.55(12)
C9C C7C N3C P1C -88.98(10)
C9C C7C N3C K4 -168.98(8)
C10C C7C N3C C2C -179.31(8)
C10C C7C N3C P1C 32.16(11)
C10C C7C N3C K4 -47.84(8)
C11C N4C P1C N1C -169.62(8)
C11C N4C P1C N2C -36.27(9)
C11C N4C P1C N3C 58.29(9)
C11C N4C P1C K4 145.09(6)
C12C C11C N4C C13C -54.57(13)
C12C C11C N4C P1C 118.93(10)
C13C N4C P1C N1C 3.66(9)
C13C N4C P1C N2C 137.02(7)
C13C N4C P1C N3C -128.43(7)
C13C N4C P1C K4 -41.62(11)
C14C C13C N4C C11C -57.47(12)
C14C C13C N4C P1C 128.75(9)
N2C C1C C2C N3C 39.93(10)
N2C C3C C5C K2 84.69(8)
N2C C3C C6C K2 -87.10(7)
C1B C2B N3B C7B -178.20(8)
C1B C2B N3B P1B 40.59(9)
C1B N2B P1B N1B -131.39(7)
C1B N2B P1B N3B -3.37(7)
C1B N2B P1B N4B 99.87(7)
C1B N2B P1B K3 -117.30(7)
C2B C1B N2B C3B -168.60(8)
C2B C1B N2B P1B 26.63(10)
C2B N3B P1B N1B 103.69(7)
C2B N3B P1B N2B -22.39(7)
C2B N3B P1B N4B -127.66(7)
C2B N3B P1B K3 55.17(7)
C3B N2B P1B N1B 65.73(9)
C3B N2B P1B N3B -166.25(8)
C3B N2B P1B N4B -63.01(9)
C3B N2B P1B K3 79.82(8)
C4B C3B N2B C1B -53.41(12)
C4B C3B N2B P1B 108.90(10)
C5B C3B N2B C1B 66.42(11)
C5B C3B N2B P1B -131.28(8)
C6B C3B N2B C1B -175.01(8)
C6B C3B N2B P1B -12.71(12)
C7B N3B P1B N1B -35.12(9)
C7B N3B P1B N2B -161.20(7)
C7B N3B P1B N4B 93.53(7)
C7B N3B P1B K3 -83.63(7)
C8B C7B N3B C2B -57.94(11)
C8B C7B N3B P1B 78.56(10)
C9B C7B N3B C2B 62.52(11)
C9B C7B N3B P1B -160.97(7)
C10B C7B N3B C2B -179.03(8)
C10B C7B N3B P1B -42.53(10)
C11B N4B P1B N1B -179.76(7)
C11B N4B P1B N2B -47.57(8)
C11B N4B P1B N3B 46.56(8)
C11B N4B P1B K3 -137.84(6)
C12B C11B N4B C13B 63.20(11)
C12B C11B N4B P1B -105.06(9)
C13B N4B P1B N1B 12.50(9)
C13B N4B P1B N2B 144.69(7)
C13B N4B P1B N3B -121.18(7)
C13B N4B P1B K3 54.42(9)
C14B C13B N4B C11B 71.24(11)
C14B C13B N4B P1B -120.18(8)
N2B C1B C2B N3B -41.16(10)
C2S C1S O1S C3S 177.6(2)
C4S C3S O1S C1S -174.6(2)
K1 C13 N4 C11 -174.11(6)
K1 C13 N4 P1 34.02(8)
K1 N1 P1 N2 -147.66(4)
K1 N1 P1 N3 100.16(6)
K1 N1 P1 N4 -24.08(7)
K1 N1 P1 K2 110.27(7)
K1 N1D P1D N2D -139.31(5)
K1 N1D P1D N3D 108.24(6)
K1 N1D P1D N4D -13.12(8)
K1 N1D P1D K3 -125.02(9)
K1 N1D P1D K4 123.86(9)
K1 N1B P1B N2B 131.21(7)
K1 N1B P1B N3B 19.46(9)
K1 N1B P1B N4B -104.23(7)
K1 N1B P1B K3 110.91(8)
K2 N1 P1 N2 102.07(5)
K2 N1 P1 N3 -10.11(7)
K2 N1 P1 N4 -134.36(4)
K2 N1C P1C N2C -10.55(8)
K2 N1C P1C N3C -121.42(5)
K2 N1C P1C N4C 111.82(6)
K2 N1C P1C K4 -98.59(6)
K2 N1B P1B N2B -82.03(6)
K2 N1B P1B N3B 166.22(4)
K2 N1B P1B N4B 42.53(7)
K2 N1B P1B K3 -102.33(6)
K3 N1D P1D N2D -14.29(7)
K3 N1D P1D N3D -126.75(5)
K3 N1D P1D N4D 111.89(5)
K3 N1D P1D K4 -111.12(7)
K3 N1C P1C N2C -169.92(5)
K3 N1C P1C N3C 79.20(7)
K3 N1C P1C N4C -47.55(8)
K3 N1C P1C K4 102.04(7)
K3 N1B P1B N2B 20.30(6)
K3 N1B P1B N3B -91.45(5)
K3 N1B P1B N4B 144.86(4)
K4 N1 P1 N2 -15.76(8)
K4 N1 P1 N3 -127.94(6)
K4 N1 P1 N4 107.82(6)
K4 N1 P1 K2 -117.83(8)
K4 N1D P1D N2D 96.83(5)
K4 N1D P1D N3D -15.63(7)
K4 N1D P1D N4D -136.99(5)
K4 N1D P1D K3 111.12(7)
K4 N1C P1C N2C 88.04(5)
K4 N1C P1C N3C -22.83(5)
K4 N1C P1C N4C -149.59(4)
K4 N3C P1C N1C 17.19(4)
K4 N3C P1C N2C -110.71(3)
K4 N3C P1C N4C 147.20(3)

loop_
_exptl_oxdiff_crystal_face_indexfrac_h
_exptl_oxdiff_crystal_face_indexfrac_k
_exptl_oxdiff_crystal_face_indexfrac_l
_exptl_oxdiff_crystal_face_x
_exptl_oxdiff_crystal_face_y
_exptl_oxdiff_crystal_face_z
-3.9739 -13.0360 26.0024 -0.9142 -0.4048 -0.0142
3.9739 13.0360 -26.0024 0.9142 0.4048 0.0142
-31.9842 1.9836 5.9465 -0.0021 0.0008 1.0135
31.9842 -1.9836 -5.9465 0.0021 -0.0008 -1.0135
7.0141 -14.9777 -23.0371 -0.3876 0.8985 -0.2330
-7.0141 14.9777 23.0371 0.3876 -0.8985 0.2330
-19.9768 -9.9947 -14.0723 -0.2887 0.7218 0.6275
19.9768 9.9947 14.0723 0.2887 -0.7218 -0.6275
10.0221 -19.0022 -2.0124 -0.8286 0.3933 -0.4101
-10.0221 19.0022 2.0124 0.8286 -0.3933 0.4101
-12.9659 -18.0138 1.9481 -0.8461 0.4117 0.3170
12.9659 18.0138 -1.9481 0.8461 -0.4117 -0.3170
-16.0129 13.0159 -14.0281 0.7535 0.2076 0.6173
-20.9680 -11.0374 22.9681 -0.7958 -0.2561 0.5470
0.0002 -0.0011 1.0012 -0.0125 -0.0272 -0.0029
-0.0002 0.0011 -1.0012 0.0125 0.0272 0.0029
-1.9980 -0.0063 5.0020 -0.0635 -0.1230 0.0493
1.9980 0.0063 -5.0020 0.0635 0.1230 -0.0493
-5.0015 2.9985 0.9959 0.1204 -0.0586 0.1719
-2.9989 0.9938 5.0015 -0.0188 -0.1378 0.0863
2.9989 -0.9938 -5.0015 0.0188 0.1378 -0.0863
4.9967 0.9964 5.0175 -0.0143 -0.1894 -0.1689
-4.9967 -0.9964 -5.0175 0.0143 0.1894 0.1689
0.0006 -0.9947 -5.0075 0.0171 0.1571 0.0094
-0.0006 0.9947 5.0075 -0.0171 -0.1571 -0.0094
